data_4323310
loop_
_publ_author_name
'Olga Crespo'
'M. Concepci\'on Gimeno'
'Peter G. Jones'
'Birte Ahrens'
'Antonio Laguna'

_publ_contact_author
;
      For X-ray structures:
      Jones, Peter G.
      Institut f\"ur Analytische und Anorganische Chemie
      Technische Universit\"at Braunschweig
      Postfach 3329
      38023 Braunschweig
      Germany
;
_publ_contact_author_email jones@xray36.anchem.nat.tu-bs.de
_publ_contact_author_fax '049 531 391-5387'
_publ_contact_author_phone '049 531 391-5382'
_publ_section_title
;
 Synthesis and Characterization of Gold(I) Complexes with the Ligand
 1,2-Dithiolate-o-carborane. Crystal Structures of
 [Au~2~(\m-S~2~C~2~B~10~H~10~)(PPh~3~)~2~],
 [Au~2~(\m-S~2~C~2~B~10~H~10~)(\m-{(PPh~2~)~2~(CHCH)}], and
 [Au~2~(\m-S~2~C~2~B~10~H~10~)(\m-{(PPh~2~)~2~)(C~6~H~4~)}]
;
_journal_name_full 'Inorganic Chemistry'
_journal_page_first 495
_journal_page_last 500
_journal_paper_doi 10.1021/ic960822q
_journal_volume 36
_journal_year 1997
_chemical_formula_sum 'C32 H34 Au2 B10 P2 S2'
_chemical_formula_weight 1046.69
_chemical_name_systematic
;
 ?
;
_space_group_IT_number 2
_symmetry_cell_setting triclinic
_symmetry_space_group_name_Hall '-P 1'
_symmetry_space_group_name_H-M 'P -1'
_atom_sites_solution_hydrogens geom
_atom_sites_solution_primary Patterson
_atom_sites_solution_secondary difmap
_audit_creation_method SHELXL
_cell_angle_alpha 114.113(15)
_cell_angle_beta 91.63(2)
_cell_angle_gamma 115.010(12)
_cell_formula_units_Z 2
_cell_length_a 11.921(3)
_cell_length_b 12.894(4)
_cell_length_c 14.342(4)
_cell_measurement_reflns_used 50
_cell_measurement_temperature 143(2)
_cell_measurement_theta_max 11.5
_cell_measurement_theta_min 10
_cell_volume 1768.7(10)
_computing_cell_refinement 'Stoe DIF4'
_computing_data_collection 'Stoe DIF4'
_computing_data_reduction 'Stoe REDU4'
_computing_molecular_graphics 'Siemens XP'
_computing_publication_material SHELXL-93
_computing_structure_refinement 'SHELXL-93 (Sheldrick, 1993)'
_computing_structure_solution 'SHELXS-86 (Sheldrick, 1990)'
_diffrn_ambient_temperature 143(2)
_diffrn_measurement_device 'Stoe STADI-4'
_diffrn_measurement_method \w/\q-scans
_diffrn_radiation_monochromator graphite
_diffrn_radiation_source 'fine-focus sealed tube'
_diffrn_radiation_type MoK\a
_diffrn_radiation_wavelength 0.71073
_diffrn_reflns_av_R_equivalents 0.0374
_diffrn_reflns_av_sigmaI/netI 0.0482
_diffrn_reflns_limit_h_max 14
_diffrn_reflns_limit_h_min -14
_diffrn_reflns_limit_k_max 15
_diffrn_reflns_limit_k_min -14
_diffrn_reflns_limit_l_max 17
_diffrn_reflns_limit_l_min -17
_diffrn_reflns_number 8775
_diffrn_reflns_theta_max 25.03
_diffrn_reflns_theta_min 3.06
_diffrn_standards_decay_% 0
_diffrn_standards_interval_time 60
_diffrn_standards_number 3
_exptl_absorpt_coefficient_mu 8.519
_exptl_absorpt_correction_T_max 0.843
_exptl_absorpt_correction_T_min 0.642
_exptl_absorpt_correction_type Psi-scans
_exptl_crystal_colour colourless
_exptl_crystal_density_diffrn 1.965
_exptl_crystal_description prism
_exptl_crystal_F_000 992
_exptl_crystal_size_max 0.60
_exptl_crystal_size_mid 0.30
_exptl_crystal_size_min 0.20
_refine_diff_density_max 1.669
_refine_diff_density_min -1.378
_refine_diff_density_rms 0.165
_refine_ls_extinction_method none
_refine_ls_goodness_of_fit_all 1.046
_refine_ls_goodness_of_fit_obs 1.046
_refine_ls_hydrogen_treatment constr
_refine_ls_matrix_type full
_refine_ls_number_parameters 433
_refine_ls_number_reflns 6220
_refine_ls_number_restraints 400
_refine_ls_restrained_S_all 1.034
_refine_ls_restrained_S_obs 1.010
_refine_ls_R_factor_all 0.0462
_refine_ls_R_factor_obs 0.0357
_refine_ls_shift/esd_max 0.001
_refine_ls_shift/esd_mean 0.000
_refine_ls_structure_factor_coef Fsqd
_refine_ls_weighting_details 'w=1/[\s^2^(Fo^2^)+(0.0364P)^2^+6.0613P] where P=(Fo^2^+2Fc^2^)/3'
_refine_ls_weighting_scheme calc
_refine_ls_wR_factor_all 0.0883
_refine_ls_wR_factor_obs 0.0793
_reflns_number_observed 5274
_reflns_number_total 6230
_reflns_observed_criterion >2sigma(I)
_cod_data_source_file ic960822q_3.cif
_cod_data_source_block occam
_cod_depositor_comments
;
The following automatic conversions were performed:

'_refine_ls_weighting_scheme' value 'calc
w=1/[\s^2^(Fo^2^)+(0.0364P)^2^+6.0613P] where P=(Fo^2^+2Fc^2^)/3' was
changed to 'calc'. New tag '_refine_ls_weighting_details' was
created. The value of the new tag was set to
'w=1/[\s^2^(Fo^2^)+(0.0364P)^2^+6.0613P] where P=(Fo^2^+2Fc^2^)/3'.

Automatic conversion script
Id: cif_fix_values 3143 2015-03-26 13:38:13Z robertas 
;
_cod_original_cell_volume 1768.7(9)
_cod_database_code 4323310

loop_
_symmetry_equiv_pos_as_xyz
'x, y, z'
'-x, -y, -z'

loop_
_atom_site_aniso_label
_atom_site_aniso_U_11
_atom_site_aniso_U_22
_atom_site_aniso_U_33
_atom_site_aniso_U_23
_atom_site_aniso_U_13
_atom_site_aniso_U_12
Au1 0.0245(2) 0.0223(2) 0.02366(15) 0.01110(12) 0.00720(12) 0.01446(13)
Au2 0.0254(2) 0.0201(2) 0.02139(14) 0.00316(12) 0.00324(12) 0.01378(13)
P1 0.0232(10) 0.0203(9) 0.0194(8) 0.0076(7) 0.0046(7) 0.0112(8)
P2 0.0223(9) 0.0176(9) 0.0176(8) 0.0053(7) 0.0041(7) 0.0112(8)
S1 0.0366(11) 0.0316(10) 0.0451(11) 0.0267(9) 0.0222(9) 0.0241(9)
S2 0.0267(10) 0.0278(10) 0.0333(10) -0.0014(8) -0.0011(8) 0.0171(9)
B1 0.029(4) 0.024(4) 0.026(4) 0.014(3) 0.012(3) 0.017(3)
B2 0.029(4) 0.026(4) 0.024(4) 0.008(3) 0.002(4) 0.011(4)
B3 0.030(4) 0.030(4) 0.023(3) 0.007(3) 0.011(3) 0.020(4)
B4 0.022(4) 0.024(4) 0.030(4) 0.009(3) 0.005(4) 0.012(3)
B5 0.033(4) 0.024(4) 0.031(4) 0.011(4) 0.004(4) 0.016(4)
B6 0.034(5) 0.027(4) 0.022(4) -0.001(3) 0.001(4) 0.015(4)
B7 0.035(4) 0.026(4) 0.025(4) 0.006(3) 0.008(4) 0.023(4)
B8 0.030(4) 0.026(4) 0.025(4) 0.004(3) 0.003(4) 0.019(4)
B9 0.037(5) 0.029(4) 0.027(4) 0.014(3) 0.009(4) 0.020(4)
B10 0.038(5) 0.023(4) 0.031(4) 0.010(4) 0.008(4) 0.019(4)
C1 0.025(4) 0.026(3) 0.026(3) 0.014(3) 0.011(3) 0.018(3)
C2 0.024(4) 0.027(3) 0.024(3) 0.008(3) 0.006(3) 0.019(3)
C11 0.022(4) 0.026(3) 0.024(3) 0.007(3) 0.010(3) 0.015(3)
C12 0.036(4) 0.029(4) 0.019(3) 0.006(3) 0.007(3) 0.018(3)
C13 0.037(5) 0.028(4) 0.021(4) 0.006(3) 0.004(3) 0.006(4)
C14 0.035(5) 0.026(4) 0.033(4) 0.009(3) 0.007(4) 0.015(4)
C15 0.035(5) 0.028(4) 0.045(5) 0.015(4) 0.012(4) 0.015(4)
C16 0.023(4) 0.023(3) 0.035(4) 0.010(3) -0.003(3) 0.008(3)
C21 0.033(4) 0.023(3) 0.021(3) 0.001(3) 0.001(3) 0.018(3)
C22 0.042(4) 0.033(4) 0.029(4) 0.016(3) 0.011(4) 0.022(4)
C23 0.054(5) 0.034(4) 0.039(4) 0.020(4) 0.006(4) 0.024(4)
C24 0.054(5) 0.040(5) 0.038(5) 0.008(4) -0.011(4) 0.032(4)
C25 0.036(4) 0.037(4) 0.047(5) 0.005(4) 0.005(4) 0.027(4)
C26 0.029(4) 0.034(4) 0.034(4) 0.008(4) 0.001(4) 0.016(4)
C31 0.029(4) 0.020(3) 0.016(3) 0.007(3) 0.000(3) 0.012(3)
C32 0.035(4) 0.028(4) 0.028(4) 0.011(3) 0.011(3) 0.022(3)
C33 0.046(5) 0.026(4) 0.030(4) 0.008(3) 0.002(4) 0.019(4)
C34 0.048(5) 0.022(4) 0.039(4) 0.015(4) -0.003(4) 0.014(4)
C35 0.036(4) 0.032(4) 0.033(4) 0.019(4) 0.000(4) 0.005(4)
C36 0.023(4) 0.028(4) 0.027(4) 0.011(3) 0.002(3) 0.008(3)
C41 0.017(3) 0.022(3) 0.017(3) 0.005(3) -0.001(3) 0.013(3)
C42 0.028(4) 0.021(3) 0.023(3) 0.009(3) 0.011(3) 0.014(3)
C43 0.039(5) 0.022(4) 0.027(4) 0.001(3) 0.004(3) 0.019(4)
C44 0.033(5) 0.035(4) 0.024(4) 0.010(3) 0.000(3) 0.015(4)
C45 0.030(4) 0.028(4) 0.027(3) 0.014(3) 0.006(3) 0.017(3)
C46 0.030(4) 0.021(3) 0.025(3) 0.009(3) 0.009(3) 0.015(3)
C51 0.025(3) 0.021(4) 0.024(3) 0.011(3) 0.005(3) 0.014(3)
C52 0.022(3) 0.015(3) 0.027(3) 0.010(3) 0.003(3) 0.008(3)
C53 0.025(4) 0.038(5) 0.023(3) 0.010(3) 0.004(3) 0.016(3)
C54 0.029(4) 0.047(5) 0.030(4) 0.022(4) 0.010(3) 0.011(4)
C55 0.017(4) 0.031(4) 0.037(4) 0.013(4) 0.003(3) 0.000(3)
C56 0.023(4) 0.027(4) 0.028(3) 0.011(3) 0.007(3) 0.009(3)

loop_
_atom_site_label
_atom_site_type_symbol
_atom_site_fract_x
_atom_site_fract_y
_atom_site_fract_z
_atom_site_U_iso_or_equiv
_atom_site_thermal_displace_type
_atom_site_occupancy
_atom_site_calc_flag
_atom_site_refinement_flags
_atom_site_disorder_group
Au1 Au 0.21622(3) 0.12753(3) 0.22119(2) 0.02197(9) Uani 1 d . .
Au2 Au 0.37779(3) 0.20597(3) 0.42457(2) 0.02367(9) Uani 1 d . .
P1 P 0.0271(2) 0.1087(2) 0.25605(14) 0.0213(4) Uani 1 d U .
P2 P 0.2583(2) 0.3022(2) 0.49504(13) 0.0196(4) Uani 1 d U .
S1 S 0.3827(2) 0.1039(2) 0.1536(2) 0.0309(4) Uani 1 d U .
S2 S 0.5230(2) 0.1282(2) 0.3848(2) 0.0338(5) Uani 1 d U .
B1 B 0.2751(8) -0.0952(8) 0.2328(6) 0.0237(15) Uani 1 d U .
H1 H 0.2204(8) -0.0482(8) 0.2783(6) 0.028 Uiso 1 calc R .
B2 B 0.2303(9) -0.1833(8) 0.0929(7) 0.028(2) Uani 1 d U .
H2 H 0.1437(9) -0.1989(8) 0.0447(7) 0.034 Uiso 1 calc R .
B3 B 0.3735(8) -0.1565(8) 0.0507(7) 0.027(2) Uani 1 d U .
H3 H 0.3836(8) -0.1552(8) -0.0263(7) 0.033 Uiso 1 calc R .
B4 B 0.5003(8) -0.0514(8) 0.1658(7) 0.026(2) Uani 1 d U .
H4 H 0.5938(8) 0.0236(8) 0.1668(7) 0.032 Uiso 1 calc R .
B5 B 0.2164(9) -0.2648(8) 0.1696(7) 0.030(2) Uani 1 d U .
H5 H 0.1210(9) -0.3343(8) 0.1712(7) 0.035 Uiso 1 calc R .
B6 B 0.2807(9) -0.3016(9) 0.0581(7) 0.033(2) Uani 1 d U .
H6 H 0.2281(9) -0.3972(9) -0.0143(7) 0.039 Uiso 1 calc R .
B7 B 0.4505(9) -0.2183(8) 0.1021(6) 0.027(2) Uani 1 d U .
H7 H 0.5116(9) -0.2575(8) 0.0588(6) 0.033 Uiso 1 calc R .
B8 B 0.4902(9) -0.1337(8) 0.2412(7) 0.028(2) Uani 1 d U .
H8 H 0.5774(9) -0.1169(8) 0.2896(7) 0.033 Uiso 1 calc R .
B9 B 0.3457(9) -0.1621(9) 0.2837(7) 0.028(2) Uani 1 d U .
H9 H 0.3351(9) -0.1645(9) 0.3603(7) 0.034 Uiso 1 calc R .
B10 B 0.3525(9) -0.2889(9) 0.1743(7) 0.030(2) Uani 1 d U .
H10 H 0.3479(9) -0.3754(9) 0.1785(7) 0.036 Uiso 1 calc R .
C1 C 0.3631(7) -0.0394(7) 0.1541(5) 0.0227(13) Uani 1 d U .
C2 C 0.4367(7) -0.0249(7) 0.2751(5) 0.0237(14) Uani 1 d U .
C11 C -0.0865(7) -0.0553(7) 0.1602(5) 0.0246(15) Uani 1 d DU .
C12 C -0.1764(7) -0.0872(7) 0.0767(5) 0.029(2) Uani 1 d DU .
H12 H -0.1872(7) -0.0211(7) 0.0707(5) 0.035 Uiso 1 calc R .
C13 C -0.2512(8) -0.2149(7) 0.0015(6) 0.035(2) Uani 1 d DU .
H13 H -0.3140(8) -0.2359(7) -0.0549(6) 0.042 Uiso 1 calc R .
C14 C -0.2351(8) -0.3104(8) 0.0080(6) 0.033(2) Uani 1 d DU .
H14 H -0.2869(8) -0.3977(8) -0.0437(6) 0.039 Uiso 1 calc R .
C15 C -0.1444(8) -0.2811(8) 0.0890(6) 0.037(2) Uani 1 d DU .
H15 H -0.1313(8) -0.3474(8) 0.0921(6) 0.044 Uiso 1 calc R .
C16 C -0.0724(7) -0.1547(7) 0.1656(6) 0.030(2) Uani 1 d DU .
H16 H -0.0122(7) -0.1351(7) 0.2231(6) 0.036 Uiso 1 calc R .
C21 C -0.0214(7) 0.2162(7) 0.2379(5) 0.0274(15) Uani 1 d DU .
C22 C 0.0467(8) 0.2877(7) 0.1899(6) 0.032(2) Uani 1 d DU .
H22 H 0.1187(8) 0.2813(7) 0.1672(6) 0.038 Uiso 1 calc R .
C23 C 0.0092(9) 0.3694(8) 0.1748(6) 0.040(2) Uani 1 d DU .
H23 H 0.0563(9) 0.4191(8) 0.1422(6) 0.048 Uiso 1 calc R .
C24 C -0.0952(8) 0.3789(9) 0.2065(6) 0.045(2) Uani 1 d DU .
H24 H -0.1191(8) 0.4362(9) 0.1973(6) 0.054 Uiso 1 calc R .
C25 C -0.1641(8) 0.3054(8) 0.2514(7) 0.042(2) Uani 1 d DU .
H25 H -0.2377(8) 0.3101(8) 0.2714(7) 0.050 Uiso 1 calc R .
C26 C -0.1289(8) 0.2243(8) 0.2682(6) 0.035(2) Uani 1 d DU .
H26 H -0.1774(8) 0.1742(8) 0.3002(6) 0.042 Uiso 1 calc R .
C31 C 0.2592(7) 0.4201(7) 0.4575(5) 0.0225(14) Uani 1 d DU .
C32 C 0.1751(7) 0.4700(7) 0.4860(5) 0.029(2) Uani 1 d DU .
H32 H 0.1168(7) 0.4417(7) 0.5249(5) 0.034 Uiso 1 calc R .
C33 C 0.1764(8) 0.5608(7) 0.4575(6) 0.036(2) Uani 1 d DU .
H33 H 0.1199(8) 0.5957(7) 0.4778(6) 0.043 Uiso 1 calc R .
C34 C 0.2597(8) 0.6008(8) 0.3996(6) 0.038(2) Uani 1 d DU .
H34 H 0.2590(8) 0.6618(8) 0.3789(6) 0.045 Uiso 1 calc R .
C35 C 0.3438(8) 0.5528(8) 0.3718(6) 0.036(2) Uani 1 d DU .
H35 H 0.4019(8) 0.5811(8) 0.3327(6) 0.044 Uiso 1 calc R .
C36 C 0.3431(7) 0.4624(7) 0.4014(5) 0.028(2) Uani 1 d DU .
H36 H 0.4014(7) 0.4295(7) 0.3825(5) 0.034 Uiso 1 calc R .
C41 C 0.3252(6) 0.3880(6) 0.6367(5) 0.0192(14) Uani 1 d DU .
C42 C 0.3596(7) 0.5175(7) 0.6990(5) 0.0235(15) Uani 1 d DU .
H42 H 0.3508(7) 0.5674(7) 0.6683(5) 0.028 Uiso 1 calc R .
C43 C 0.4066(8) 0.5723(7) 0.8062(5) 0.031(2) Uani 1 d DU .
H43 H 0.4294(8) 0.6603(7) 0.8498(5) 0.038 Uiso 1 calc R .
C44 C 0.4209(8) 0.5012(7) 0.8504(6) 0.033(2) Uani 1 d DU .
H44 H 0.4542(8) 0.5413(7) 0.9243(6) 0.039 Uiso 1 calc R .
C45 C 0.3885(7) 0.3736(7) 0.7908(5) 0.026(2) Uani 1 d DU .
H45 H 0.3981(7) 0.3251(7) 0.8225(5) 0.032 Uiso 1 calc R .
C46 C 0.3412(7) 0.3171(7) 0.6828(5) 0.025(2) Uani 1 d DU .
H46 H 0.3194(7) 0.2292(7) 0.6400(5) 0.030 Uiso 1 calc R .
C51 C -0.0032(7) 0.1176(7) 0.3831(5) 0.0222(14) Uani 1 d DU .
C52 C 0.0890(7) 0.2013(6) 0.4807(5) 0.0219(14) Uani 1 d DU .
C53 C 0.0464(7) 0.2093(7) 0.5719(5) 0.030(2) Uani 1 d DU .
H53 H 0.1068(7) 0.2630(7) 0.6381(5) 0.037 Uiso 1 calc R .
C54 C -0.0817(7) 0.1410(8) 0.5687(6) 0.037(2) Uani 1 d DU .
H54 H -0.1083(7) 0.1522(8) 0.6324(6) 0.044 Uiso 1 calc R .
C55 C -0.1694(7) 0.0576(7) 0.4738(6) 0.034(2) Uani 1 d DU .
H55 H -0.2565(7) 0.0084(7) 0.4710(6) 0.040 Uiso 1 calc R .
C56 C -0.1295(7) 0.0459(7) 0.3817(5) 0.028(2) Uani 1 d DU .
H56 H -0.1904(7) -0.0128(7) 0.3159(5) 0.033 Uiso 1 calc R .

loop_
_atom_type_symbol
_atom_type_description
_atom_type_scat_dispersion_real
_atom_type_scat_dispersion_imag
_atom_type_scat_source
C C 0.0033 0.0016 'International Tables Vol C Tables 4.2.6.8 and 6.1.1.4'
H H 0.0000 0.0000 'International Tables Vol C Tables 4.2.6.8 and 6.1.1.4'
B B 0.0013 0.0007 'International Tables Vol C Tables 4.2.6.8 and 6.1.1.4'
P P 0.1023 0.0942 'International Tables Vol C Tables 4.2.6.8 and 6.1.1.4'
S S 0.1246 0.1234 'International Tables Vol C Tables 4.2.6.8 and 6.1.1.4'
Au Au -2.0133 8.8022 'International Tables Vol C Tables 4.2.6.8 and 6.1.1.4'

loop_
_geom_angle_atom_site_label_1
_geom_angle_atom_site_label_2
_geom_angle_atom_site_label_3
_geom_angle
_geom_angle_site_symmetry_1
_geom_angle_site_symmetry_3
_geom_angle_publ_flag
P1 Au1 S1 167.50(7) . . y
P1 Au1 Au2 104.88(5) . . y
S1 Au1 Au2 83.86(6) . . y
P2 Au2 S2 169.18(7) . . y
P2 Au2 Au1 83.41(5) . . y
S2 Au2 Au1 107.27(5) . . y
C21 P1 C11 107.6(3) . . y
C21 P1 C51 105.0(3) . . y
C11 P1 C51 104.3(3) . . y
C21 P1 Au1 115.8(3) . . y
C11 P1 Au1 103.4(2) . . y
C51 P1 Au1 119.6(2) . . y
C31 P2 C41 106.4(3) . . y
C31 P2 C52 103.6(3) . . y
C41 P2 C52 103.7(3) . . y
C31 P2 Au2 117.1(2) . . y
C41 P2 Au2 105.6(2) . . y
C52 P2 Au2 119.1(2) . . y
C1 S1 Au1 102.4(2) . . y
C2 S2 Au2 105.1(2) . . y
C2 B1 C1 64.2(5) . . y
C2 B1 B9 58.8(5) . . y
C1 B1 B9 110.2(6) . . y
C2 B1 B5 107.2(6) . . y
C1 B1 B5 105.9(6) . . y
B9 B1 B5 60.6(5) . . y
C2 B1 B2 109.3(6) . . y
C1 B1 B2 57.3(4) . . y
B9 B1 B2 109.4(6) . . y
B5 B1 B2 59.9(5) . . y
C1 B2 B6 106.4(6) . . y
C1 B2 B3 58.3(5) . . y
B6 B2 B3 60.3(5) . . y
C1 B2 B5 107.9(6) . . y
B6 B2 B5 60.0(5) . . y
B3 B2 B5 108.5(7) . . y
C1 B2 B1 59.8(4) . . y
B6 B2 B1 106.7(6) . . y
B3 B2 B1 106.6(6) . . y
B5 B2 B1 59.9(5) . . y
C1 B3 B7 106.9(6) . . y
C1 B3 B2 58.2(4) . . y
B7 B3 B2 108.1(7) . . y
C1 B3 B4 59.5(4) . . y
B7 B3 B4 59.9(5) . . y
B2 B3 B4 106.6(6) . . y
C1 B3 B6 105.7(6) . . y
B7 B3 B6 60.7(5) . . y
B2 B3 B6 59.7(5) . . y
B4 B3 B6 107.6(6) . . y
C1 B4 C2 63.9(4) . . y
C1 B4 B7 105.2(6) . . y
C2 B4 B7 105.4(6) . . y
C1 B4 B3 57.7(4) . . y
C2 B4 B3 108.8(6) . . y
B7 B4 B3 59.5(5) . . y
C1 B4 B8 108.5(6) . . y
C2 B4 B8 57.3(5) . . y
B7 B4 B8 60.0(5) . . y
B3 B4 B8 108.3(6) . . y
B6 B5 B1 106.7(6) . . y
B6 B5 B2 59.7(5) . . y
B1 B5 B2 60.2(5) . . y
B6 B5 B9 107.9(7) . . y
B1 B5 B9 59.2(5) . . y
B2 B5 B9 108.4(6) . . y
B6 B5 B10 59.6(5) . . y
B1 B5 B10 106.2(6) . . y
B2 B5 B10 107.5(7) . . y
B9 B5 B10 60.0(5) . . y
B2 B6 B10 108.7(6) . . y
B2 B6 B5 60.3(5) . . y
B10 B6 B5 60.5(5) . . y
B2 B6 B3 60.0(5) . . y
B10 B6 B3 108.5(6) . . y
B5 B6 B3 108.6(6) . . y
B2 B6 B7 107.1(6) . . y
B10 B6 B7 60.6(5) . . y
B5 B6 B7 108.3(6) . . y
B3 B6 B7 59.1(5) . . y
B3 B7 B4 60.6(5) . . y
B3 B7 B8 109.4(6) . . y
B4 B7 B8 60.3(5) . . y
B3 B7 B6 60.2(5) . . y
B4 B7 B6 107.8(6) . . y
B8 B7 B6 107.8(6) . . y
B3 B7 B10 108.3(6) . . y
B4 B7 B10 108.0(6) . . y
B8 B7 B10 60.2(5) . . y
B6 B7 B10 59.2(5) . . y
C2 B8 B7 107.2(6) . . y
C2 B8 B4 60.1(5) . . y
B7 B8 B4 59.6(5) . . y
C2 B8 B9 58.6(5) . . y
B7 B8 B9 108.2(6) . . y
B4 B8 B9 107.4(6) . . y
C2 B8 B10 106.3(6) . . y
B7 B8 B10 60.5(5) . . y
B4 B8 B10 107.7(6) . . y
B9 B8 B10 59.8(5) . . y
C2 B9 B1 59.2(5) . . y
C2 B9 B10 105.8(6) . . y
B1 B9 B10 107.0(6) . . y
C2 B9 B5 107.1(6) . . y
B1 B9 B5 60.2(5) . . y
B10 B9 B5 60.1(5) . . y
C2 B9 B8 57.7(5) . . y
B1 B9 B8 105.6(6) . . y
B10 B9 B8 60.1(5) . . y
B5 B9 B8 107.8(6) . . y
B6 B10 B9 108.1(6) . . y
B6 B10 B5 59.8(5) . . y
B9 B10 B5 60.0(5) . . y
B6 B10 B8 107.8(6) . . y
B9 B10 B8 60.1(5) . . y
B5 B10 B8 107.7(6) . . y
B6 B10 B7 60.2(5) . . y
B9 B10 B7 107.4(6) . . y
B5 B10 B7 107.5(6) . . y
B8 B10 B7 59.3(5) . . y
B2 C1 B3 63.5(5) . . y
B2 C1 B4 113.5(6) . . y
B3 C1 B4 62.8(5) . . y
B2 C1 B1 62.9(5) . . y
B3 C1 B1 113.0(6) . . y
B4 C1 B1 107.9(6) . . y
B2 C1 S1 125.2(5) . . y
B3 C1 S1 122.0(5) . . y
B4 C1 S1 115.3(5) . . y
B1 C1 S1 120.7(5) . . y
B2 C1 C2 108.3(5) . . y
B3 C1 C2 108.6(5) . . y
B4 C1 C2 58.4(4) . . y
B1 C1 C2 57.3(4) . . y
S1 C1 C2 117.5(5) . . y
B8 C2 B9 63.7(5) . . y
B8 C2 B1 112.6(6) . . y
B9 C2 B1 62.0(5) . . y
B8 C2 B4 62.6(5) . . y
B9 C2 B4 113.4(6) . . y
B1 C2 B4 108.3(5) . . y
B8 C2 S2 121.0(5) . . y
B9 C2 S2 123.7(5) . . y
B1 C2 S2 121.1(5) . . y
B4 C2 S2 116.4(5) . . y
B8 C2 C1 107.8(5) . . y
B9 C2 C1 108.3(5) . . y
B1 C2 C1 58.5(4) . . y
B4 C2 C1 57.7(4) . . y
S2 C2 C1 119.6(5) . . y
C12 C11 C16 118.0(7) . . ?
C12 C11 P1 124.5(6) . . ?
C16 C11 P1 117.1(5) . . ?
C11 C12 C13 120.6(7) . . ?
C14 C13 C12 120.4(7) . . ?
C13 C14 C15 120.3(7) . . ?
C14 C15 C16 119.5(8) . . ?
C15 C16 C11 121.2(7) . . ?
C22 C21 C26 119.6(8) . . ?
C22 C21 P1 119.2(6) . . ?
C26 C21 P1 121.2(6) . . ?
C21 C22 C23 119.5(8) . . ?
C24 C23 C22 120.8(8) . . ?
C25 C24 C23 119.4(8) . . ?
C24 C25 C26 121.2(8) . . ?
C25 C26 C21 119.5(8) . . ?
C36 C31 C32 119.2(7) . . ?
C36 C31 P2 120.6(6) . . ?
C32 C31 P2 120.2(5) . . ?
C33 C32 C31 120.0(7) . . ?
C34 C33 C32 120.1(8) . . ?
C35 C34 C33 120.3(8) . . ?
C34 C35 C36 119.4(8) . . ?
C31 C36 C35 120.9(7) . . ?
C42 C41 C46 119.8(6) . . ?
C42 C41 P2 123.5(5) . . ?
C46 C41 P2 116.7(5) . . ?
C43 C42 C41 118.8(7) . . ?
C44 C43 C42 120.7(7) . . ?
C43 C44 C45 121.7(7) . . ?
C44 C45 C46 118.3(7) . . ?
C45 C46 C41 120.7(6) . . ?
C56 C51 C52 119.4(6) . . ?
C56 C51 P1 115.6(5) . . ?
C52 C51 P1 124.6(5) . . ?
C53 C52 C51 117.4(6) . . ?
C53 C52 P2 118.2(5) . . ?
C51 C52 P2 124.4(5) . . ?
C54 C53 C52 122.1(6) . . ?
C55 C54 C53 119.9(7) . . ?
C54 C55 C56 119.3(6) . . ?
C55 C56 C51 121.8(6) . . ?

loop_
_geom_bond_atom_site_label_1
_geom_bond_atom_site_label_2
_geom_bond_distance
_geom_bond_site_symmetry_2
_geom_bond_publ_flag
Au1 P1 2.257(2) . y
Au1 S1 2.313(2) . y
Au1 Au2 2.9771(10) . y
Au2 P2 2.267(2) . y
Au2 S2 2.321(2) . y
P1 C21 1.813(8) . y
P1 C11 1.815(7) . y
P1 C51 1.835(7) . y
P2 C31 1.804(7) . y
P2 C41 1.820(6) . y
P2 C52 1.830(7) . y
S1 C1 1.765(7) . y
S2 C2 1.756(7) . y
B1 C2 1.705(11) . y
B1 C1 1.728(11) . y
B1 B9 1.754(12) . y
B1 B5 1.773(12) . y
B1 B2 1.779(11) . y
B2 C1 1.681(11) . y
B2 B6 1.764(13) . y
B2 B3 1.770(12) . y
B2 B5 1.775(13) . y
B3 C1 1.684(10) . y
B3 B7 1.754(12) . y
B3 B4 1.773(12) . y
B3 B6 1.776(13) . y
B4 C1 1.717(11) . y
B4 C2 1.731(11) . y
B4 B7 1.760(12) . y
B4 B8 1.773(13) . y
B5 B6 1.769(13) . y
B5 B9 1.780(12) . y
B5 B10 1.781(13) . y
B6 B10 1.766(13) . y
B6 B7 1.784(13) . y
B7 B8 1.767(11) . y
B7 B10 1.790(13) . y
B8 C2 1.681(11) . y
B8 B9 1.784(13) . y
B8 B10 1.784(13) . y
B9 C2 1.699(12) . y
B9 B10 1.780(12) . y
C1 C2 1.824(10) . y
C11 C12 1.380(9) . ?
C11 C16 1.392(10) . ?
C12 C13 1.386(9) . ?
C13 C14 1.362(10) . ?
C14 C15 1.373(10) . ?
C15 C16 1.379(10) . ?
C21 C22 1.380(10) . ?
C21 C26 1.396(10) . ?
C22 C23 1.390(10) . ?
C23 C24 1.373(11) . ?
C24 C25 1.363(12) . ?
C25 C26 1.379(11) . ?
C31 C36 1.375(9) . ?
C31 C32 1.393(9) . ?
C32 C33 1.384(10) . ?
C33 C34 1.379(11) . ?
C34 C35 1.377(11) . ?
C35 C36 1.390(10) . ?
C41 C42 1.392(9) . ?
C41 C46 1.395(9) . ?
C42 C43 1.381(9) . ?
C43 C44 1.368(10) . ?
C44 C45 1.372(10) . ?
C45 C46 1.388(9) . ?
C51 C56 1.389(10) . ?
C51 C52 1.416(9) . ?
C52 C53 1.397(9) . ?
C53 C54 1.391(10) . ?
C54 C55 1.369(11) . ?
C55 C56 1.388(10) . ?
